data_4031378
loop_
_publ_author_name
'Barrow, M.J.'
'Ebsworth, E.A.V.'

_publ_section_title
;
 Crystal and molecular structures of disilyl sulphide (at 120 K) and of
 disilyl selenide (at 125 K) and comparison with crystalline disilyl oxide
;
_journal_name_full
;
Journal of the Chemical Society. Dalton Transactions, Inorganic Chemistry 
(1972-)
;
_journal_page_first 211
_journal_page_last 216
_journal_volume 1982
_journal_year 1982
_chemical_formula_sum 'H6 Se Si2'
_chemical_name_systematic '(Si H3)2 Se'
_space_group_IT_number 96
_symmetry_space_group_name_Hall 'P 4nw 2abw'
_symmetry_space_group_name_H-M 'P 43 21 2'
_cell_angle_alpha 90
_cell_angle_beta 90
_cell_angle_gamma 90
_cell_formula_units_Z 8
_cell_length_a 8.36
_cell_length_b 8.36
_cell_length_c 15.4
_cell_volume 1076.300
_citation_journal_id_ASTM JCDTBI
_cod_data_source_file Barrow_JCDTBI_1982_989.cif
_cod_data_source_block H6Se1Si2
_cod_original_cell_volume 1076.3
_cod_original_formula_sum 'H6 Se1 Si2'
_cod_database_code 4031378

loop_
_symmetry_equiv_pos_as_xyz
x,y,z
-y+1/2,x+1/2,z+3/4
-x,-y,z+1/2
y+1/2,-x+1/2,z+1/4
x+1/2,-y+1/2,-z+1/4
y,x,-z
-x+1/2,y+1/2,-z+3/4
-y,-x,-z+1/2

loop_
_atom_site_label
_atom_site_type_symbol
_atom_site_fract_x
_atom_site_fract_y
_atom_site_fract_z
_atom_site_occupancy
_atom_site_U_iso_or_equiv
H6 H-1 0.35 0.19 0.06 1 0.0
H2 H-1 0.12 0.46 0.3 1 0.0
H5 H-1 0.35 0.38 0.12 1 0.0
H4 H-1 0.51 0.22 0.2 1 0.0
Se1 Se-2 0.2098 0.1357 0.2435 1 0.0
H3 H-1 0.17 0.24 0.39 1 0.0
Si2 Si+4 0.3967 0.2337 0.1487 1 0.0
H1 H-1 0.38 0.38 0.36 1 0.0
Si1 Si+4 0.2275 0.3399 0.3386 1 0.0
